data_7113689
loop_
_publ_author_name
'Gerbino, Dar\'io C.'
'Hevia, Eva'
'Morales, Dolores'
'Clemente, M. Elena Navarro'
'P\'erez, Julio'
'Riera, Luc\'ia'
'Riera, V\'ictor'
'Miguel, Daniel'

_publ_section_title
;
 A new reactivity pattern of low-valent transition-metal hydroxo
 complexes: straightforward synthesis of hydrosulfido complexes via
 reaction with carbon disulfide
;
_journal_coden_ASTM CHCOFS
_journal_issue 3
_journal_name_full
;
 Chemical Communications (Cambridge, United Kingdom)
;
_journal_page_first 328
_journal_page_last 329
_journal_paper_doi 10.1039/b210860g
_journal_year 2003
_chemical_formula_sum 'C13 H9 N2 O3 Re S'
_chemical_formula_weight 459.48
_space_group_IT_number 2
_symmetry_cell_setting triclinic
_symmetry_space_group_name_Hall '-P 1'
_symmetry_space_group_name_H-M 'P -1'
_atom_sites_solution_hydrogens geom
_atom_sites_solution_primary direct
_atom_sites_solution_secondary difmap
_audit_creation_method SHELXL-97
_cell_angle_alpha 100.773(9)
_cell_angle_beta 103.413(9)
_cell_angle_gamma 93.959(9)
_cell_formula_units_Z 2
_cell_length_a 8.174(5)
_cell_length_b 8.372(5)
_cell_length_c 10.931(7)
_cell_measurement_temperature 299(2)
_cell_volume 709.8(8)
_computing_cell_refinement 'Bruker SMART'
_computing_data_collection 'Bruker SMART'
_computing_data_reduction 'Bruker SHELXTL'
_computing_molecular_graphics 'Bruker SHELXTL'
_computing_publication_material 'Bruker SHELXTL'
_computing_structure_refinement 'SHELXL-97 (Sheldrick, 1997)'
_computing_structure_solution 'SHELXS-97 (Sheldrick, 1990)'
_diffrn_ambient_temperature 299(2)
_diffrn_measured_fraction_theta_full 0.956
_diffrn_measured_fraction_theta_max 0.956
_diffrn_measurement_device_type 'CCD area detector'
_diffrn_measurement_method 'phi and omega scans'
_diffrn_radiation_monochromator graphite
_diffrn_radiation_source 'fine-focus sealed tube'
_diffrn_radiation_type MoK\a
_diffrn_radiation_wavelength 0.71073
_diffrn_reflns_av_R_equivalents 0.0251
_diffrn_reflns_av_sigmaI/netI 0.0352
_diffrn_reflns_limit_h_max 6
_diffrn_reflns_limit_h_min -9
_diffrn_reflns_limit_k_max 9
_diffrn_reflns_limit_k_min -9
_diffrn_reflns_limit_l_max 12
_diffrn_reflns_limit_l_min -12
_diffrn_reflns_number 3249
_diffrn_reflns_theta_full 23.62
_diffrn_reflns_theta_max 23.62
_diffrn_reflns_theta_min 1.96
_exptl_absorpt_coefficient_mu 8.713
_exptl_absorpt_correction_T_max 1.000000
_exptl_absorpt_correction_T_min 0.589750
_exptl_absorpt_correction_type SADABS
_exptl_crystal_colour ORANGE
_exptl_crystal_density_diffrn 2.150
_exptl_crystal_density_method 'not measured'
_exptl_crystal_description PLATE
_exptl_crystal_F_000 432
_exptl_crystal_size_max 0.05
_exptl_crystal_size_mid 0.11
_exptl_crystal_size_min 0.17
_refine_diff_density_max 1.420
_refine_diff_density_min -0.979
_refine_diff_density_rms 0.150
_refine_ls_extinction_coef 0.0006(4)
_refine_ls_extinction_expression Fc^*^=kFc[1+0.001xFc^2^\l^3^/sin(2\q)]^-1/4^
_refine_ls_extinction_method SHELXL
_refine_ls_goodness_of_fit_ref 1.018
_refine_ls_hydrogen_treatment mixed
_refine_ls_matrix_type full
_refine_ls_number_parameters 185
_refine_ls_number_reflns 2051
_refine_ls_number_restraints 0
_refine_ls_restrained_S_all 1.018
_refine_ls_R_factor_all 0.0316
_refine_ls_R_factor_gt 0.0279
_refine_ls_shift/su_max 0.001
_refine_ls_shift/su_mean 0.000
_refine_ls_structure_factor_coef Fsqd
_refine_ls_weighting_details 'calc w=1/[\s^2^(Fo^2^)+(0.0433P)^2^+0.0000P] where P=(Fo^2^+2Fc^2^)/3'
_refine_ls_weighting_scheme calc
_refine_ls_wR_factor_gt 0.0662
_refine_ls_wR_factor_ref 0.0675
_reflns_number_gt 1861
_reflns_number_total 2051
_reflns_threshold_expression >2sigma(I)
_cod_duplicate_entry 7103951
_cod_data_source_file b210860g.txt
_cod_data_source_block Compound_4_(d3am)
_cod_depositor_comments
;
The following automatic conversions were performed:

'_symmetry_cell_setting' value 'Triclinic' changed to 'triclinic'
according to
/usr/data/users/saulius/automatic-downloads/retrospective/RSC/lib/dictionaries/cif_core.dic
dictionary named 'cif_core.dic' version 2.4.2 from 2011-04-26.

Automatic conversion script
Id: cif_fix_values 2281 2013-09-26 08:29:07Z andrius 
;
_cod_original_sg_symbol_H-M P-1
_cod_database_code 7113689

loop_
_symmetry_equiv_pos_as_xyz
'x, y, z'
'-x, -y, -z'

loop_
_atom_site_label
_atom_site_type_symbol
_atom_site_fract_x
_atom_site_fract_y
_atom_site_fract_z
_atom_site_U_iso_or_equiv
_atom_site_adp_type
_atom_site_occupancy
_atom_site_symmetry_multiplicity
_atom_site_calc_flag
_atom_site_refinement_flags
Re1 Re 0.23778(3) 0.30170(3) 0.30622(3) 0.03108(15) Uani 1 1 d .
S1 S 0.2550(3) 0.1378(3) 0.0930(2) 0.0476(5) Uani 1 1 d G
H1 H 0.1147 0.0904 0.0270 0.071 Uiso 1 1 d R
N1 N 0.0710(7) 0.0905(7) 0.3124(6) 0.0333(13) Uani 1 1 d .
N2 N -0.0146(7) 0.3366(6) 0.2018(5) 0.0307(13) Uani 1 1 d .
C1 C 0.2161(8) 0.4292(8) 0.4686(9) 0.0381(18) Uani 1 1 d .
O1 O 0.2021(8) 0.5049(7) 0.5625(6) 0.0556(15) Uani 1 1 d .
C2 C 0.3629(9) 0.4884(10) 0.2800(8) 0.0440(19) Uani 1 1 d .
O2 O 0.4377(8) 0.6029(8) 0.2632(6) 0.0681(18) Uani 1 1 d .
C3 C 0.4476(9) 0.2354(9) 0.3945(8) 0.0421(18) Uani 1 1 d .
O3 O 0.5671(7) 0.1873(8) 0.4434(7) 0.0723(19) Uani 1 1 d .
C11 C 0.1232(10) -0.0346(8) 0.3684(7) 0.0412(18) Uani 1 1 d .
H11 H 0.2381 -0.0321 0.4059 0.049 Uiso 1 1 calc R
C12 C 0.0154(10) -0.1640(9) 0.3724(8) 0.049(2) Uani 1 1 d .
H12 H 0.0568 -0.2471 0.4122 0.058 Uiso 1 1 calc R
C13 C -0.1558(12) -0.1712(9) 0.3170(8) 0.052(2) Uani 1 1 d .
H13 H -0.2313 -0.2586 0.3188 0.062 Uiso 1 1 calc R
C14 C -0.2125(9) -0.0437(9) 0.2582(8) 0.0428(18) Uani 1 1 d .
H14 H -0.3270 -0.0447 0.2202 0.051 Uiso 1 1 calc R
C15 C -0.0952(9) 0.0854(8) 0.2572(7) 0.0332(16) Uani 1 1 d .
C16 C -0.1435(8) 0.2213(8) 0.1910(6) 0.0307(15) Uani 1 1 d .
C17 C -0.3055(9) 0.2327(9) 0.1233(8) 0.046(2) Uani 1 1 d .
H17 H -0.3930 0.1532 0.1193 0.056 Uiso 1 1 calc R
C18 C -0.3390(9) 0.3590(10) 0.0623(8) 0.049(2) Uani 1 1 d .
H18 H -0.4475 0.3641 0.0137 0.059 Uiso 1 1 calc R
C19 C -0.2093(10) 0.4786(10) 0.0741(8) 0.050(2) Uani 1 1 d .
H19 H -0.2291 0.5676 0.0352 0.060 Uiso 1 1 calc R
C20 C -0.0507(9) 0.4652(9) 0.1436(7) 0.0388(17) Uani 1 1 d .
H20 H 0.0363 0.5472 0.1517 0.047 Uiso 1 1 calc R

loop_
_atom_site_aniso_label
_atom_site_aniso_U_11
_atom_site_aniso_U_22
_atom_site_aniso_U_33
_atom_site_aniso_U_23
_atom_site_aniso_U_13
_atom_site_aniso_U_12
Re1 0.02534(19) 0.0337(2) 0.0328(2) 0.00818(13) 0.00375(12) 0.00253(11)
S1 0.0400(10) 0.0591(12) 0.0389(12) -0.0021(10) 0.0115(9) 0.0000(9)
N1 0.035(3) 0.033(3) 0.032(4) 0.008(3) 0.006(3) 0.009(3)
N2 0.031(3) 0.031(3) 0.027(3) 0.002(3) 0.005(2) 0.005(2)
C1 0.027(4) 0.026(4) 0.060(6) 0.020(4) 0.001(4) -0.001(3)
O1 0.071(4) 0.048(3) 0.047(4) 0.004(3) 0.018(3) 0.005(3)
C2 0.032(4) 0.061(5) 0.038(5) 0.013(4) 0.004(3) 0.008(4)
O2 0.061(4) 0.068(4) 0.075(5) 0.030(4) 0.012(3) -0.018(3)
C3 0.033(4) 0.045(4) 0.042(5) 0.010(4) -0.002(3) 0.001(3)
O3 0.040(3) 0.075(4) 0.094(5) 0.031(4) -0.013(3) 0.019(3)
C11 0.044(4) 0.038(4) 0.045(5) 0.015(4) 0.010(4) 0.010(3)
C12 0.054(5) 0.039(4) 0.055(6) 0.016(4) 0.013(4) 0.006(4)
C13 0.075(6) 0.034(4) 0.047(5) 0.010(4) 0.019(5) -0.005(4)
C14 0.037(4) 0.041(4) 0.044(5) 0.005(4) 0.006(4) -0.009(3)
C15 0.039(4) 0.031(4) 0.032(4) 0.006(3) 0.012(3) 0.006(3)
C16 0.028(4) 0.035(4) 0.027(4) 0.003(3) 0.006(3) 0.006(3)
C17 0.030(4) 0.050(5) 0.061(6) 0.015(4) 0.011(4) 0.010(3)
C18 0.032(4) 0.056(5) 0.054(6) 0.011(4) -0.001(4) 0.015(4)
C19 0.051(5) 0.053(5) 0.056(6) 0.024(4) 0.017(4) 0.027(4)
C20 0.038(4) 0.045(4) 0.035(4) 0.013(4) 0.008(3) 0.009(3)

loop_
_atom_type_symbol
_atom_type_description
_atom_type_scat_dispersion_real
_atom_type_scat_dispersion_imag
_atom_type_scat_source
C C 0.0033 0.0016 'International Tables Vol C Tables 4.2.6.8 and 6.1.1.4'
H H 0.0000 0.0000 'International Tables Vol C Tables 4.2.6.8 and 6.1.1.4'
N N 0.0061 0.0033 'International Tables Vol C Tables 4.2.6.8 and 6.1.1.4'
O O 0.0106 0.0060 'International Tables Vol C Tables 4.2.6.8 and 6.1.1.4'
S S 0.1246 0.1234 'International Tables Vol C Tables 4.2.6.8 and 6.1.1.4'
Re Re -1.0185 7.2310 'International Tables Vol C Tables 4.2.6.8 and 6.1.1.4'

loop_
_geom_angle_atom_site_label_1
_geom_angle_atom_site_label_2
_geom_angle_atom_site_label_3
_geom_angle
C2 Re1 C3 89.4(3)
C2 Re1 C1 89.6(3)
C3 Re1 C1 89.9(3)
C2 Re1 N1 172.4(3)
C3 Re1 N1 97.2(3)
C1 Re1 N1 94.2(2)
C2 Re1 N2 98.9(3)
C3 Re1 N2 171.1(2)
C1 Re1 N2 93.5(2)
N1 Re1 N2 74.3(2)
C2 Re1 S1 91.0(2)
C3 Re1 S1 92.1(2)
C1 Re1 S1 177.97(19)
N1 Re1 S1 85.04(16)
N2 Re1 S1 84.48(15)
C15 N1 C11 118.2(6)
C15 N1 Re1 117.4(4)
C11 N1 Re1 124.4(5)
C16 N2 C20 117.5(6)
C16 N2 Re1 117.9(4)
C20 N2 Re1 124.6(5)
O1 C1 Re1 179.1(6)
O2 C2 Re1 179.2(7)
O3 C3 Re1 176.1(7)
N1 C11 C12 123.1(7)
C11 C12 C13 119.7(7)
C12 C13 C14 118.3(7)
C15 C14 C13 119.2(7)
N1 C15 C14 121.6(6)
N1 C15 C16 115.7(6)
C14 C15 C16 122.7(6)
N2 C16 C17 121.2(6)
N2 C16 C15 114.6(6)
C17 C16 C15 124.2(6)
C18 C17 C16 120.8(7)
C17 C18 C19 118.6(7)
C20 C19 C18 119.2(7)
N2 C20 C19 122.7(7)

loop_
_geom_bond_atom_site_label_1
_geom_bond_atom_site_label_2
_geom_bond_distance
Re1 C2 1.911(8)
Re1 C3 1.935(7)
Re1 C1 1.946(9)
Re1 N1 2.178(6)
Re1 N2 2.182(5)
Re1 S1 2.514(2)
N1 C15 1.346(9)
N1 C11 1.355(8)
N2 C16 1.347(8)
N2 C20 1.365(9)
C1 O1 1.135(9)
C2 O2 1.168(9)
C3 O3 1.138(8)
C11 C12 1.362(10)
C12 C13 1.382(12)
C13 C14 1.398(10)
C14 C15 1.398(9)
C15 C16 1.487(9)
C16 C17 1.378(10)
C17 C18 1.363(11)
C18 C19 1.374(11)
C19 C20 1.366(10)
